data_1552010
loop_
_publ_author_name
'Alasdair Formanuik'
'Ana-Maria Ariciu'
'Fabrizio Ortu'
'Reece Beekmeyer'
'Andrew Kerridge'
'Floriana Tuna'
'Eric J. L. McInnes'
'David P. Mills'

_publ_section_title
;
 Actinide covalency measured by pulsed electron paramagnetic resonance
 spectroscopy
;
_journal_name_full 'Nature Chemistry'
_journal_page_first 578
_journal_page_last 583
_journal_paper_doi 10.1038/nchem.2692
_journal_volume 9
_journal_year 2017
_chemical_formula_moiety 'C39 H63 Cl U'
_chemical_formula_sum 'C39 H63 Cl U'
_chemical_formula_weight 805.37
_space_group_crystal_system monoclinic
_space_group_IT_number 14
_space_group_name_Hall '-P 2ybc'
_space_group_name_H-M_alt 'P 1 21/c 1'
_atom_sites_solution_hydrogens geom
_cell_angle_alpha 90
_cell_angle_beta 118.596(11)
_cell_angle_gamma 90
_cell_formula_units_Z 8
_cell_length_a 20.100(2)
_cell_length_b 21.4218(8)
_cell_length_c 20.1165(15)
_cell_measurement_reflns_used 5433
_cell_measurement_temperature 150.01(10)
_cell_measurement_theta_max 26.0720
_cell_measurement_theta_min 3.5720
_cell_volume 7605.1(13)
_computing_cell_refinement
;
CrysAlisPro, Agilent Technologies,
Version 1.171.36.32 (release 02-08-2013 CrysAlis171 .NET)
(compiled Aug  2 2013,16:46:58)
;
_computing_data_collection
;
CrysAlisPro, Agilent Technologies,
Version 1.171.36.32 (release 02-08-2013 CrysAlis171 .NET)
(compiled Aug  2 2013,16:46:58)
;
_computing_data_reduction
;
CrysAlisPro, Agilent Technologies,
Version 1.171.36.32 (release 02-08-2013 CrysAlis171 .NET)
(compiled Aug  2 2013,16:46:58)
;
_computing_molecular_graphics 'Olex2 (Dolomanov et al., 2009)'
_computing_publication_material 'Olex2 (Dolomanov et al., 2009)'
_computing_structure_refinement 'ShelXL (Sheldrick, 2015)'
_computing_structure_solution
;
Superflip (Palatinus & Chapuis, 2007;Palatinus & van der Lee, 2008;
Palatinus et al., 2012)
;
_diffrn_ambient_temperature 150.01(10)
_diffrn_detector_area_resol_mean 8.0714
_diffrn_measured_fraction_theta_full 0.997
_diffrn_measured_fraction_theta_max 0.997
_diffrn_measurement_details
;
#__ type_ start__ end____ width___ exp.time_
  1 omega  -87.00   -7.00   1.0000    5.0000
omega____ theta____ kappa____ phi______ frames
    -      -18.3571  -57.0000   30.0000 80
#__ type_ start__ end____ width___ exp.time_
  2 omega  -62.00   53.00   1.0000    5.0000
omega____ theta____ kappa____ phi______ frames
    -      -18.3571   19.0000   30.0000 115
#__ type_ start__ end____ width___ exp.time_
  3 omega   21.00   59.00   1.0000    5.0000
omega____ theta____ kappa____ phi______ frames
    -       19.2946  -99.0000    0.0000 38
;
_diffrn_measurement_device_type 'SuperNova, Single source at offset, Eos'
_diffrn_measurement_method '\w scans'
_diffrn_orient_matrix_UB_11 -0.0363728000
_diffrn_orient_matrix_UB_12 -0.0057579000
_diffrn_orient_matrix_UB_13 -0.0035900000
_diffrn_orient_matrix_UB_21 -0.0169275000
_diffrn_orient_matrix_UB_22 0.0066636000
_diffrn_orient_matrix_UB_23 -0.0392600000
_diffrn_orient_matrix_UB_31 0.0030420000
_diffrn_orient_matrix_UB_32 -0.0318865000
_diffrn_orient_matrix_UB_33 -0.0075537000
_diffrn_radiation_monochromator mirror
_diffrn_radiation_type MoK\a
_diffrn_radiation_wavelength 0.71073
_diffrn_reflns_av_R_equivalents 0.0653
_diffrn_reflns_av_unetI/netI 0.1156
_diffrn_reflns_Laue_measured_fraction_full 0.997
_diffrn_reflns_Laue_measured_fraction_max 0.997
_diffrn_reflns_limit_h_max 21
_diffrn_reflns_limit_h_min -24
_diffrn_reflns_limit_k_max 23
_diffrn_reflns_limit_k_min -25
_diffrn_reflns_limit_l_max 24
_diffrn_reflns_limit_l_min -13
_diffrn_reflns_number 30630
_diffrn_reflns_point_group_measured_fraction_full 0.997
_diffrn_reflns_point_group_measured_fraction_max 0.997
_diffrn_reflns_theta_full 25.242
_diffrn_reflns_theta_max 25.350
_diffrn_reflns_theta_min 3.463
_diffrn_source 'SuperNova (Mo) X-ray Source'
_exptl_absorpt_coefficient_mu 4.362
_exptl_absorpt_correction_T_max 1.000
_exptl_absorpt_correction_T_min 0.681
_exptl_absorpt_correction_type gaussian
_exptl_absorpt_process_details
;
CrysAlisPro, Agilent Technologies,
Version 1.171.36.32 (release 02-08-2013 CrysAlis171 .NET)
(compiled Aug  2 2013,16:46:58)
Numerical absorption correction based on gaussian integration over
			a multifaceted crystal model
;
_exptl_crystal_colour 'clear dark red'
_exptl_crystal_colour_lustre clear
_exptl_crystal_colour_modifier dark
_exptl_crystal_colour_primary red
_exptl_crystal_density_diffrn 1.407
_exptl_crystal_description block
_exptl_crystal_F_000 3248
_exptl_crystal_size_max 0.3894
_exptl_crystal_size_mid 0.2609
_exptl_crystal_size_min 0.1411
_refine_diff_density_max 2.384
_refine_diff_density_min -1.832
_refine_diff_density_rms 0.171
_refine_ls_extinction_coef .
_refine_ls_extinction_method none
_refine_ls_goodness_of_fit_ref 1.028
_refine_ls_hydrogen_treatment constr
_refine_ls_matrix_type full
_refine_ls_number_parameters 775
_refine_ls_number_reflns 13880
_refine_ls_number_restraints 30
_refine_ls_restrained_S_all 1.027
_refine_ls_R_factor_all 0.1207
_refine_ls_R_factor_gt 0.0613
_refine_ls_shift/su_max 0.001
_refine_ls_shift/su_mean 0.000
_refine_ls_structure_factor_coef Fsqd
_refine_ls_weighting_details 'w=1/[\s^2^(Fo^2^)+(0.0262P)^2^+19.7610P] where P=(Fo^2^+2Fc^2^)/3'
_refine_ls_weighting_scheme calc
_refine_ls_wR_factor_gt 0.0976
_refine_ls_wR_factor_ref 0.1180
_reflns_Friedel_coverage 0.000
_reflns_Friedel_fraction_full .
_reflns_Friedel_fraction_max .
_reflns_number_gt 8441
_reflns_number_total 13880
_reflns_threshold_expression 'I > 2\s(I)'
_cod_data_source_file 1000003.cif
_cod_data_source_block PCOD1000003
_cod_original_cell_volume 7605.0(12)
_cod_database_code 1552010
_chemical_oxdiff_formula 'U1 Cl1 C32 Si2 N1'
_shelx_space_group_comment
;
The symmetry employed for this shelxl refinement is uniquely defined
by the following loop, which should always be used as a source of
symmetry information in preference to the above space-group names.
They are only intended as comments.
;
_reflns_odcompleteness_completeness 99.70
_reflns_odcompleteness_iscentric 1
_reflns_odcompleteness_theta 26.32
_olex2_refinement_description
;
1. Fixed Uiso
 At 1.2 times of:
  All C(H) groups
 At 1.5 times of:
  All C(H,H,H) groups
2. Uiso/Uaniso restraints and constraints
C27 \\sim C28 \\sim C29 \\sim C30 \\sim C31: within 2A with sigma of 0.006 and
sigma for terminal atoms of 0.01
3.a Aromatic/amide H refined with riding coordinates:
 C41(H41), C43(H43), C44(H44), C54(H54), C56(H56), C57(H57), C67(H67),
 C69(H69), C70(H70), C2(H2), C4(H4), C5(H5), C15(H15), C17(H17), C18(H18),
 C28(H28), C30(H30), C31(H31)
3.b Idealised Me refined as rotating group:
 C46(H46A,H46B,H46C), C47(H47A,H47B,H47C), C48(H48A,H48B,H48C), C50(H50A,H50B,
 H50C), C51(H51A,H51B,H51C), C52(H52A,H52B,H52C), C59(H59A,H59B,H59C), C60(H60A,
 H60B,H60C), C61(H61A,H61B,H61C), C63(H63A,H63B,H63C), C64(H64A,H64B,H64C),
 C65(H65A,H65B,H65C), C72(H72A,H72B,H72C), C73(H73A,H73B,H73C), C74(H74A,H74B,
 H74C), C76(H76A,H76B,H76C), C77(H77A,H77B,H77C), C78(H78A,H78B,H78C), C7(H7A,
 H7B,H7C), C8(H8A,H8B,H8C), C9(H9A,H9B,H9C), C11(H11A,H11B,H11C), C12(H12A,H12B,
 H12C), C13(H13A,H13B,H13C), C20(H20A,H20B,H20C), C21(H21A,H21B,H21C), C22(H22A,
 H22B,H22C), C24(H24A,H24B,H24C), C25(H25A,H25B,H25C), C26(H26A,H26B,H26C),
 C33(H33A,H33B,H33C), C34(H34A,H34B,H34C), C35(H35A,H35B,H35C), C37(H37A,H37B,
 H37C), C38(H38A,H38B,H38C), C39(H39A,H39B,H39C)
;

loop_
_space_group_symop_operation_xyz
'x, y, z'
'-x, y+1/2, -z+1/2'
'-x, -y, -z'
'x, -y-1/2, z-1/2'

loop_
_atom_site_label
_atom_site_type_symbol
_atom_site_fract_x
_atom_site_fract_y
_atom_site_fract_z
_atom_site_U_iso_or_equiv
_atom_site_adp_type
_atom_site_occupancy
_atom_site_site_symmetry_order
_atom_site_calc_flag
_atom_site_refinement_flags_posn
_atom_site_refinement_flags_adp
_atom_site_refinement_flags_occupancy
_atom_site_disorder_assembly
_atom_site_disorder_group
U2 U 0.15985(2) 0.11473(2) 0.24916(2) 0.02545(11) Uani 1 1 d . . . . .
Cl2 Cl 0.15544(17) 0.17218(12) 0.13300(15) 0.0448(8) Uani 1 1 d . . . . .
C40 C 0.2336(6) 0.0345(4) 0.1892(5) 0.028(2) Uani 1 1 d . . . . .
C41 C 0.2912(5) 0.0485(4) 0.2623(5) 0.025(2) Uani 1 1 d . . . . .
H41 H 0.3338 0.0723 0.2725 0.030 Uiso 1 1 calc R . . . .
C42 C 0.2768(5) 0.0222(4) 0.3184(5) 0.025(2) Uani 1 1 d . . . . .
C43 C 0.2033(6) -0.0051(4) 0.2777(6) 0.032(3) Uani 1 1 d . . . . .
H43 H 0.1769 -0.0249 0.2991 0.038 Uiso 1 1 calc R . . . .
C44 C 0.1773(6) 0.0029(4) 0.1993(6) 0.032(3) Uani 1 1 d . . . . .
H44 H 0.1308 -0.0104 0.1606 0.038 Uiso 1 1 calc R . . . .
C45 C 0.2386(6) 0.0333(5) 0.1157(6) 0.039(3) Uani 1 1 d . . . . .
C46 C 0.2919(7) 0.0847(5) 0.1160(6) 0.058(4) Uani 1 1 d . . . . .
H46A H 0.3397 0.0815 0.1613 0.087 Uiso 1 1 calc GR . . . .
H46B H 0.2698 0.1248 0.1142 0.087 Uiso 1 1 calc GR . . . .
H46C H 0.2994 0.0799 0.0726 0.087 Uiso 1 1 calc GR . . . .
C47 C 0.2758(7) -0.0305(5) 0.1174(7) 0.062(4) Uani 1 1 d . . . . .
H47A H 0.2436 -0.0637 0.1174 0.094 Uiso 1 1 calc GR . . . .
H47B H 0.3241 -0.0332 0.1623 0.094 Uiso 1 1 calc GR . . . .
H47C H 0.2828 -0.0342 0.0736 0.094 Uiso 1 1 calc GR . . . .
C48 C 0.1627(6) 0.0355(5) 0.0460(6) 0.054(3) Uani 1 1 d . . . . .
H48A H 0.1691 0.0301 0.0020 0.082 Uiso 1 1 calc GR . . . .
H48B H 0.1392 0.0751 0.0433 0.082 Uiso 1 1 calc GR . . . .
H48C H 0.1313 0.0026 0.0481 0.082 Uiso 1 1 calc GR . . . .
C49 C 0.3339(6) 0.0033(4) 0.3969(6) 0.033(3) Uani 1 1 d . . . . .
C50 C 0.3978(6) 0.0504(5) 0.4354(6) 0.046(3) Uani 1 1 d . . . . .
H50A H 0.3774 0.0897 0.4400 0.069 Uiso 1 1 calc GR . . . .
H50B H 0.4231 0.0558 0.4056 0.069 Uiso 1 1 calc GR . . . .
H50C H 0.4333 0.0354 0.4848 0.069 Uiso 1 1 calc GR . . . .
C51 C 0.3706(6) -0.0585(4) 0.3890(6) 0.053(3) Uani 1 1 d . . . . .
H51A H 0.4069 -0.0731 0.4383 0.080 Uiso 1 1 calc GR . . . .
H51B H 0.3956 -0.0509 0.3593 0.080 Uiso 1 1 calc GR . . . .
H51C H 0.3319 -0.0895 0.3645 0.080 Uiso 1 1 calc GR . . . .
C52 C 0.2997(6) -0.0112(5) 0.4475(6) 0.049(3) Uani 1 1 d . . . . .
H52A H 0.3393 -0.0198 0.4978 0.074 Uiso 1 1 calc GR . . . .
H52B H 0.2673 -0.0470 0.4283 0.074 Uiso 1 1 calc GR . . . .
H52C H 0.2706 0.0239 0.4486 0.074 Uiso 1 1 calc GR . . . .
C53 C 0.2367(7) 0.2313(4) 0.3055(6) 0.039(3) Uani 1 1 d . . . . .
C54 C 0.1783(6) 0.2333(4) 0.3224(6) 0.034(3) Uani 1 1 d . . . . .
H54 H 0.1378 0.2609 0.3000 0.040 Uiso 1 1 calc R . . . .
C55 C 0.1868(6) 0.1882(4) 0.3787(6) 0.033(3) Uani 1 1 d . . . . .
C56 C 0.2535(6) 0.1544(4) 0.3914(6) 0.035(3) Uani 1 1 d . . . . .
H56 H 0.2743 0.1208 0.4242 0.042 Uiso 1 1 calc R . . . .
C57 C 0.2820(6) 0.1804(4) 0.3463(6) 0.037(3) Uani 1 1 d . . . . .
H57 H 0.3245 0.1662 0.3438 0.044 Uiso 1 1 calc R . . . .
C58 C 0.2621(7) 0.2841(4) 0.2714(6) 0.040(3) Uani 1 1 d . . . . .
C59 C 0.3133(7) 0.2608(5) 0.2390(6) 0.051(3) Uani 1 1 d . . . . .
H59A H 0.3319 0.2958 0.2231 0.076 Uiso 1 1 calc GR . . . .
H59B H 0.2846 0.2340 0.1964 0.076 Uiso 1 1 calc GR . . . .
H59C H 0.3552 0.2379 0.2773 0.076 Uiso 1 1 calc GR . . . .
C60 C 0.1951(7) 0.3205(5) 0.2128(7) 0.064(4) Uani 1 1 d . . . . .
H60A H 0.2130 0.3538 0.1935 0.097 Uiso 1 1 calc GR . . . .
H60B H 0.1669 0.3377 0.2358 0.097 Uiso 1 1 calc GR . . . .
H60C H 0.1631 0.2933 0.1721 0.097 Uiso 1 1 calc GR . . . .
C61 C 0.3104(8) 0.3275(5) 0.3386(7) 0.073(4) Uani 1 1 d . . . . .
H61A H 0.3514 0.3041 0.3774 0.110 Uiso 1 1 calc GR . . . .
H61B H 0.2794 0.3443 0.3587 0.110 Uiso 1 1 calc GR . . . .
H61C H 0.3304 0.3609 0.3217 0.110 Uiso 1 1 calc GR . . . .
C62 C 0.1545(6) 0.1923(5) 0.4336(6) 0.036(3) Uani 1 1 d . . . . .
C63 C 0.0763(6) 0.2186(5) 0.3996(6) 0.049(3) Uani 1 1 d . . . . .
H63A H 0.0612 0.2226 0.4381 0.074 Uiso 1 1 calc GR . . . .
H63B H 0.0418 0.1911 0.3606 0.074 Uiso 1 1 calc GR . . . .
H63C H 0.0754 0.2589 0.3784 0.074 Uiso 1 1 calc GR . . . .
C64 C 0.2084(7) 0.2367(5) 0.4969(6) 0.059(4) Uani 1 1 d . . . . .
H64A H 0.2067 0.2773 0.4760 0.088 Uiso 1 1 calc GR . . . .
H64B H 0.2592 0.2207 0.5190 0.088 Uiso 1 1 calc GR . . . .
H64C H 0.1929 0.2397 0.5351 0.088 Uiso 1 1 calc GR . . . .
C65 C 0.1590(7) 0.1297(5) 0.4714(6) 0.055(3) Uani 1 1 d . . . . .
H65A H 0.1334 0.1326 0.5012 0.083 Uiso 1 1 calc GR . . . .
H65B H 0.2111 0.1188 0.5036 0.083 Uiso 1 1 calc GR . . . .
H65C H 0.1351 0.0981 0.4333 0.083 Uiso 1 1 calc GR . . . .
C66 C 0.0009(6) 0.1320(5) 0.1421(6) 0.037(3) Uani 1 1 d . . . . .
C67 C 0.0093(6) 0.0674(5) 0.1474(6) 0.036(3) Uani 1 1 d . . . . .
H67 H 0.0047 0.0417 0.1082 0.043 Uiso 1 1 calc R . . . .
C68 C 0.0259(5) 0.0458(4) 0.2206(6) 0.031(3) Uani 1 1 d . . . . .
C69 C 0.0348(6) 0.1004(5) 0.2643(6) 0.037(3) Uani 1 1 d . . . . .
H69 H 0.0481 0.1015 0.3153 0.045 Uiso 1 1 calc R . . . .
C70 C 0.0194(6) 0.1540(4) 0.2150(5) 0.033(3) Uani 1 1 d . . . . .
H70 H 0.0214 0.1957 0.2290 0.040 Uiso 1 1 calc R . . . .
C71 C -0.0406(7) 0.1706(5) 0.0702(7) 0.061(4) Uani 1 1 d . . . . .
C72 C -0.0184(8) 0.2393(6) 0.0825(8) 0.102(6) Uani 1 1 d . . . . .
H72A H 0.0341 0.2435 0.0961 0.153 Uiso 1 1 calc GR . . . .
H72B H -0.0266 0.2556 0.1224 0.153 Uiso 1 1 calc GR . . . .
H72C H -0.0488 0.2621 0.0367 0.153 Uiso 1 1 calc GR . . . .
C73 C -0.0309(8) 0.1437(6) 0.0050(7) 0.083(5) Uani 1 1 d . . . . .
H73A H -0.0616 0.1669 -0.0404 0.124 Uiso 1 1 calc GR . . . .
H73B H -0.0463 0.1007 -0.0026 0.124 Uiso 1 1 calc GR . . . .
H73C H 0.0213 0.1466 0.0169 0.124 Uiso 1 1 calc GR . . . .
C74 C -0.1246(8) 0.1638(6) 0.0496(8) 0.094(5) Uani 1 1 d . . . . .
H74A H -0.1553 0.1881 0.0052 0.140 Uiso 1 1 calc GR . . . .
H74B H -0.1316 0.1784 0.0910 0.140 Uiso 1 1 calc GR . . . .
H74C H -0.1391 0.1207 0.0399 0.140 Uiso 1 1 calc GR . . . .
C75 C 0.0078(6) -0.0192(5) 0.2387(6) 0.035(3) Uani 1 1 d . . . . .
C76 C 0.0208(6) -0.0704(4) 0.1964(7) 0.052(3) Uani 1 1 d . . . . .
H76A H 0.0741 -0.0749 0.2142 0.078 Uiso 1 1 calc GR . . . .
H76B H -0.0042 -0.0605 0.1434 0.078 Uiso 1 1 calc GR . . . .
H76C H 0.0008 -0.1087 0.2043 0.078 Uiso 1 1 calc GR . . . .
C77 C -0.0781(6) -0.0171(5) 0.2123(7) 0.062(4) Uani 1 1 d . . . . .
H77A H -0.1051 -0.0075 0.1593 0.093 Uiso 1 1 calc GR . . . .
H77B H -0.0882 0.0145 0.2402 0.093 Uiso 1 1 calc GR . . . .
H77C H -0.0944 -0.0569 0.2211 0.093 Uiso 1 1 calc GR . . . .
C78 C 0.0479(7) -0.0319(5) 0.3235(6) 0.057(4) Uani 1 1 d . . . . .
H78A H 0.0342 -0.0727 0.3328 0.086 Uiso 1 1 calc GR . . . .
H78B H 0.0329 -0.0011 0.3485 0.086 Uiso 1 1 calc GR . . . .
H78C H 0.1017 -0.0300 0.3427 0.086 Uiso 1 1 calc GR . . . .
U1 U 0.65865(2) 0.36579(2) 0.75413(2) 0.02099(10) Uani 1 1 d . . . . .
Cl1 Cl 0.67666(17) 0.41675(11) 0.87895(14) 0.0409(7) Uani 1 1 d . . . . .
C1 C 0.8177(6) 0.3785(4) 0.8524(5) 0.034(3) Uani 1 1 d . . . . .
C2 C 0.8058(6) 0.3150(5) 0.8433(6) 0.041(3) Uani 1 1 d . . . . .
H2 H 0.8104 0.2879 0.8815 0.050 Uiso 1 1 calc R . . . .
C3 C 0.7858(6) 0.2965(4) 0.7698(6) 0.028(2) Uani 1 1 d . . . . .
C4 C 0.7759(6) 0.3519(4) 0.7276(6) 0.039(3) Uani 1 1 d . . . . .
H4 H 0.7589 0.3546 0.6758 0.047 Uiso 1 1 calc R . . . .
C5 C 0.7971(6) 0.4031(4) 0.7801(6) 0.038(3) Uani 1 1 d . . . . .
H5 H 0.7972 0.4451 0.7684 0.045 Uiso 1 1 calc R . . . .
C6 C 0.8659(7) 0.4168(5) 0.9236(7) 0.051(3) Uani 1 1 d . . . . .
C7 C 0.8481(7) 0.4860(5) 0.9145(7) 0.080(5) Uani 1 1 d . . . . .
H7A H 0.7978 0.4926 0.9073 0.120 Uiso 1 1 calc GR . . . .
H7B H 0.8513 0.5015 0.8714 0.120 Uiso 1 1 calc GR . . . .
H7C H 0.8838 0.5077 0.9591 0.120 Uiso 1 1 calc GR . . . .
C8 C 0.8600(8) 0.3899(6) 0.9909(6) 0.078(5) Uani 1 1 d . . . . .
H8A H 0.9003 0.4063 1.0371 0.117 Uiso 1 1 calc GR . . . .
H8B H 0.8640 0.3453 0.9908 0.117 Uiso 1 1 calc GR . . . .
H8C H 0.8121 0.4013 0.9871 0.117 Uiso 1 1 calc GR . . . .
C9 C 0.9477(7) 0.4062(6) 0.9394(8) 0.092(6) Uani 1 1 d . . . . .
H9A H 0.9534 0.4217 0.8976 0.139 Uiso 1 1 calc GR . . . .
H9B H 0.9590 0.3624 0.9457 0.139 Uiso 1 1 calc GR . . . .
H9C H 0.9819 0.4280 0.9848 0.139 Uiso 1 1 calc GR . . . .
C10 C 0.8007(6) 0.2320(4) 0.7441(5) 0.032(3) Uani 1 1 d . . . . .
C11 C 0.7855(6) 0.1780(4) 0.7856(6) 0.045(3) Uani 1 1 d . . . . .
H11A H 0.8035 0.1396 0.7753 0.068 Uiso 1 1 calc GR . . . .
H11B H 0.7321 0.1749 0.7683 0.068 Uiso 1 1 calc GR . . . .
H11C H 0.8115 0.1859 0.8391 0.068 Uiso 1 1 calc GR . . . .
C12 C 0.8845(6) 0.2319(5) 0.7669(7) 0.056(4) Uani 1 1 d . . . . .
H12A H 0.9139 0.2351 0.8209 0.084 Uiso 1 1 calc GR . . . .
H12B H 0.8956 0.2667 0.7438 0.084 Uiso 1 1 calc GR . . . .
H12C H 0.8970 0.1938 0.7503 0.084 Uiso 1 1 calc GR . . . .
C13 C 0.7548(6) 0.2234(5) 0.6598(6) 0.047(3) Uani 1 1 d . . . . .
H13A H 0.7630 0.1822 0.6465 0.070 Uiso 1 1 calc GR . . . .
H13B H 0.7701 0.2537 0.6346 0.070 Uiso 1 1 calc GR . . . .
H13C H 0.7020 0.2288 0.6446 0.070 Uiso 1 1 calc GR . . . .
C14 C 0.5869(5) 0.2870(4) 0.8164(5) 0.026(2) Uani 1 1 d . . . . .
C15 C 0.5275(6) 0.3027(4) 0.7429(5) 0.027(2) Uani 1 1 d . . . . .
H15 H 0.4860 0.3273 0.7342 0.032 Uiso 1 1 calc R . . . .
C16 C 0.5388(5) 0.2764(4) 0.6847(5) 0.019(2) Uani 1 1 d . . . . .
C17 C 0.6087(7) 0.2469(4) 0.7221(6) 0.039(3) Uani 1 1 d . . . . .
H17 H 0.6324 0.2261 0.6986 0.047 Uiso 1 1 calc R . . . .
C18 C 0.6385(6) 0.2532(4) 0.8013(6) 0.033(3) Uani 1 1 d . . . . .
H18 H 0.6848 0.2375 0.8378 0.040 Uiso 1 1 calc R . . . .
C19 C 0.5812(7) 0.2858(4) 0.8865(6) 0.038(3) Uani 1 1 d . . . . .
C20 C 0.6588(7) 0.2824(5) 0.9585(6) 0.055(4) Uani 1 1 d . . . . .
H20A H 0.6515 0.2767 1.0019 0.083 Uiso 1 1 calc GR . . . .
H20B H 0.6862 0.3204 0.9639 0.083 Uiso 1 1 calc GR . . . .
H20C H 0.6872 0.2478 0.9546 0.083 Uiso 1 1 calc GR . . . .
C21 C 0.5340(7) 0.3399(4) 0.8936(6) 0.053(4) Uani 1 1 d . . . . .
H21A H 0.5323 0.3358 0.9403 0.080 Uiso 1 1 calc GR . . . .
H21B H 0.4834 0.3384 0.8520 0.080 Uiso 1 1 calc GR . . . .
H21C H 0.5570 0.3791 0.8931 0.080 Uiso 1 1 calc GR . . . .
C22 C 0.5388(7) 0.2252(4) 0.8835(6) 0.052(3) Uani 1 1 d . . . . .
H22A H 0.5680 0.1899 0.8829 0.077 Uiso 1 1 calc GR . . . .
H22B H 0.4904 0.2249 0.8386 0.077 Uiso 1 1 calc GR . . . .
H22C H 0.5316 0.2228 0.9273 0.077 Uiso 1 1 calc GR . . . .
C23 C 0.4775(6) 0.2606(4) 0.6047(5) 0.028(2) Uani 1 1 d . . . . .
C24 C 0.4130(6) 0.3079(4) 0.5718(5) 0.039(3) Uani 1 1 d . . . . .
H24A H 0.3758 0.2947 0.5221 0.059 Uiso 1 1 calc GR . . . .
H24B H 0.4326 0.3480 0.5686 0.059 Uiso 1 1 calc GR . . . .
H24C H 0.3900 0.3107 0.6039 0.059 Uiso 1 1 calc GR . . . .
C25 C 0.4428(6) 0.1986(4) 0.6114(6) 0.049(3) Uani 1 1 d . . . . .
H25A H 0.4069 0.1842 0.5618 0.074 Uiso 1 1 calc GR . . . .
H25B H 0.4177 0.2047 0.6412 0.074 Uiso 1 1 calc GR . . . .
H25C H 0.4822 0.1681 0.6354 0.074 Uiso 1 1 calc GR . . . .
C26 C 0.5094(6) 0.2498(5) 0.5510(6) 0.045(3) Uani 1 1 d . . . . .
H26A H 0.5425 0.2143 0.5675 0.067 Uiso 1 1 calc GR . . . .
H26B H 0.5373 0.2860 0.5505 0.067 Uiso 1 1 calc GR . . . .
H26C H 0.4686 0.2424 0.5009 0.067 Uiso 1 1 calc GR . . . .
C27 C 0.5852(6) 0.4841(4) 0.7146(5) 0.0265(19) Uani 1 1 d . U . . .
C28 C 0.6418(6) 0.4883(4) 0.6929(5) 0.0268(19) Uani 1 1 d . U . . .
H28 H 0.6839 0.5143 0.7164 0.032 Uiso 1 1 calc R . . . .
C29 C 0.6279(6) 0.4491(4) 0.6319(5) 0.028(2) Uani 1 1 d . U . . .
C30 C 0.5602(5) 0.4139(4) 0.6177(5) 0.029(2) Uani 1 1 d . U . . .
H30 H 0.5379 0.3824 0.5820 0.034 Uiso 1 1 calc R . . . .
C31 C 0.5345(6) 0.4362(4) 0.6680(5) 0.027(2) Uani 1 1 d . U . . .
H31 H 0.4918 0.4221 0.6702 0.032 Uiso 1 1 calc R . . . .
C32 C 0.5639(6) 0.5307(4) 0.7574(6) 0.034(3) Uani 1 1 d . . . . .
C33 C 0.5178(7) 0.5052(5) 0.7924(7) 0.052(3) Uani 1 1 d . . . . .
H33A H 0.5038 0.5387 0.8150 0.078 Uiso 1 1 calc GR . . . .
H33B H 0.5473 0.4751 0.8306 0.078 Uiso 1 1 calc GR . . . .
H33C H 0.4728 0.4856 0.7540 0.078 Uiso 1 1 calc GR . . . .
C34 C 0.6331(7) 0.5648(4) 0.8176(6) 0.050(3) Uani 1 1 d . . . . .
H34A H 0.6170 0.5978 0.8390 0.075 Uiso 1 1 calc GR . . . .
H34B H 0.6616 0.5821 0.7950 0.075 Uiso 1 1 calc GR . . . .
H34C H 0.6643 0.5360 0.8568 0.075 Uiso 1 1 calc GR . . . .
C35 C 0.5150(6) 0.5808(4) 0.6985(6) 0.053(3) Uani 1 1 d . . . . .
H35A H 0.4741 0.5608 0.6557 0.080 Uiso 1 1 calc GR . . . .
H35B H 0.5458 0.6034 0.6821 0.080 Uiso 1 1 calc GR . . . .
H35C H 0.4948 0.6093 0.7212 0.080 Uiso 1 1 calc GR . . . .
C36 C 0.6535(6) 0.4562(4) 0.5730(5) 0.025(2) Uani 1 1 d . . . . .
C37 C 0.7366(6) 0.4776(4) 0.6075(6) 0.041(3) Uani 1 1 d . . . . .
H37A H 0.7474 0.4895 0.5676 0.062 Uiso 1 1 calc GR . . . .
H37B H 0.7694 0.4440 0.6361 0.062 Uiso 1 1 calc GR . . . .
H37C H 0.7446 0.5127 0.6401 0.062 Uiso 1 1 calc GR . . . .
C38 C 0.6057(6) 0.5069(5) 0.5185(6) 0.043(3) Uani 1 1 d . . . . .
H38A H 0.6108 0.5448 0.5460 0.064 Uiso 1 1 calc GR . . . .
H38B H 0.5535 0.4942 0.4933 0.064 Uiso 1 1 calc GR . . . .
H38C H 0.6224 0.5139 0.4817 0.064 Uiso 1 1 calc GR . . . .
C39 C 0.6437(6) 0.3960(4) 0.5290(5) 0.041(3) Uani 1 1 d . . . . .
H39A H 0.6620 0.4019 0.4933 0.062 Uiso 1 1 calc GR . . . .
H39B H 0.5910 0.3850 0.5025 0.062 Uiso 1 1 calc GR . . . .
H39C H 0.6718 0.3632 0.5635 0.062 Uiso 1 1 calc GR . . . .

loop_
_atom_site_aniso_label
_atom_site_aniso_U_11
_atom_site_aniso_U_22
_atom_site_aniso_U_33
_atom_site_aniso_U_23
_atom_site_aniso_U_13
_atom_site_aniso_U_12
U2 0.0258(2) 0.0247(2) 0.0247(2) 0.00533(17) 0.01121(19) 0.00354(17)
Cl2 0.056(2) 0.0449(16) 0.0332(16) 0.0116(13) 0.0215(16) 0.0013(14)
C40 0.028(6) 0.042(6) 0.013(5) -0.001(4) 0.009(5) 0.008(5)
C41 0.016(6) 0.031(5) 0.028(6) 0.005(4) 0.011(5) 0.009(4)
C42 0.023(6) 0.026(5) 0.030(6) 0.008(4) 0.016(5) 0.005(4)
C43 0.025(7) 0.033(6) 0.047(7) 0.003(5) 0.025(6) 0.002(5)
C44 0.032(7) 0.030(6) 0.038(7) 0.002(5) 0.020(6) 0.003(5)
C45 0.040(8) 0.058(7) 0.023(6) -0.004(5) 0.018(6) -0.005(6)
C46 0.065(10) 0.083(9) 0.038(7) 0.012(6) 0.035(7) -0.015(7)
C47 0.076(11) 0.073(9) 0.059(9) -0.007(7) 0.049(8) 0.012(8)
C48 0.051(9) 0.073(8) 0.034(7) -0.014(6) 0.016(7) -0.005(7)
C49 0.022(6) 0.040(6) 0.033(6) 0.002(5) 0.010(5) 0.001(5)
C50 0.035(8) 0.058(7) 0.041(7) 0.009(6) 0.015(6) 0.012(6)
C51 0.042(8) 0.047(7) 0.053(8) 0.000(6) 0.009(7) 0.020(6)
C52 0.049(9) 0.049(7) 0.053(8) 0.016(6) 0.028(7) 0.011(6)
C53 0.044(8) 0.029(6) 0.045(7) -0.002(5) 0.023(6) -0.004(5)
C54 0.027(7) 0.036(6) 0.034(7) -0.005(5) 0.011(6) 0.008(5)
C55 0.035(7) 0.036(6) 0.033(6) -0.003(5) 0.021(6) -0.002(5)
C56 0.039(7) 0.027(6) 0.032(6) 0.003(5) 0.011(6) 0.009(5)
C57 0.043(8) 0.022(5) 0.049(7) -0.010(5) 0.025(6) -0.003(5)
C58 0.064(9) 0.020(5) 0.049(7) 0.007(5) 0.036(7) 0.000(5)
C59 0.053(9) 0.047(7) 0.056(8) 0.006(6) 0.029(7) -0.003(6)
C60 0.080(11) 0.040(7) 0.075(10) 0.014(7) 0.038(9) -0.001(7)
C61 0.101(13) 0.036(7) 0.084(11) -0.006(7) 0.046(10) -0.032(7)
C62 0.034(7) 0.044(6) 0.044(7) -0.012(5) 0.029(6) -0.006(5)
C63 0.050(9) 0.051(7) 0.059(8) -0.007(6) 0.036(7) 0.002(6)
C64 0.069(10) 0.072(8) 0.043(8) -0.026(6) 0.034(8) -0.022(7)
C65 0.064(10) 0.070(8) 0.045(8) 0.011(6) 0.037(7) -0.007(7)
C66 0.038(7) 0.038(6) 0.033(6) 0.005(5) 0.016(6) 0.010(5)
C67 0.022(6) 0.057(7) 0.023(6) -0.003(5) 0.006(5) 0.006(5)
C68 0.016(6) 0.045(6) 0.032(6) 0.007(5) 0.011(5) 0.008(5)
C69 0.037(7) 0.060(7) 0.028(6) 0.006(5) 0.026(6) 0.011(6)
C70 0.027(6) 0.033(6) 0.030(6) -0.004(5) 0.005(5) 0.003(5)
C71 0.036(8) 0.059(8) 0.055(9) 0.027(7) -0.004(7) 0.013(6)
C72 0.089(14) 0.066(9) 0.115(14) 0.048(9) 0.019(11) 0.023(9)
C73 0.089(13) 0.093(10) 0.034(8) 0.011(8) 0.004(8) 0.003(9)
C74 0.057(11) 0.111(12) 0.093(12) 0.059(10) 0.021(10) 0.043(9)
C75 0.019(6) 0.047(7) 0.040(7) 0.004(5) 0.016(6) 0.003(5)
C76 0.043(8) 0.035(6) 0.074(9) 0.005(6) 0.025(7) 0.004(5)
C77 0.030(8) 0.070(8) 0.093(11) 0.017(8) 0.035(8) 0.001(6)
C78 0.052(9) 0.071(8) 0.048(8) 0.027(6) 0.023(7) -0.006(7)
U1 0.0229(2) 0.01819(18) 0.01805(19) 0.00193(16) 0.00675(17) 0.00113(16)
Cl1 0.053(2) 0.0390(15) 0.0284(15) -0.0048(12) 0.0178(15) 0.0005(13)
C1 0.030(7) 0.035(6) 0.026(6) -0.004(5) 0.005(5) 0.006(5)
C2 0.028(7) 0.040(6) 0.031(7) -0.003(5) -0.007(6) 0.018(5)
C3 0.025(6) 0.027(5) 0.030(6) 0.000(5) 0.010(5) 0.004(4)
C4 0.037(7) 0.035(6) 0.047(7) 0.004(5) 0.021(6) 0.017(5)
C5 0.026(7) 0.024(5) 0.051(8) -0.004(5) 0.009(6) -0.005(5)
C6 0.035(8) 0.046(7) 0.057(9) -0.019(6) 0.010(7) 0.004(6)
C7 0.051(10) 0.051(8) 0.090(11) -0.031(7) -0.004(8) -0.007(7)
C8 0.068(11) 0.101(11) 0.033(8) -0.026(8) 0.000(7) 0.022(8)
C9 0.032(9) 0.089(10) 0.111(13) -0.063(9) -0.002(9) -0.005(7)
C10 0.027(7) 0.035(6) 0.025(6) -0.005(5) 0.004(5) 0.006(5)
C11 0.051(8) 0.026(6) 0.056(8) 0.005(5) 0.023(7) 0.010(5)
C12 0.039(8) 0.050(7) 0.078(10) -0.015(6) 0.028(8) 0.008(6)
C13 0.054(9) 0.054(7) 0.040(7) -0.009(6) 0.028(7) -0.002(6)
C14 0.024(6) 0.022(5) 0.027(6) 0.001(4) 0.009(5) 0.002(4)
C15 0.041(7) 0.028(5) 0.017(5) -0.003(4) 0.018(5) -0.002(5)
C16 0.018(6) 0.019(5) 0.025(6) 0.005(4) 0.015(5) 0.001(4)
C17 0.059(9) 0.029(6) 0.041(7) -0.009(5) 0.033(7) -0.008(5)
C18 0.050(8) 0.018(5) 0.030(6) -0.002(4) 0.018(6) 0.003(5)
C19 0.066(9) 0.026(6) 0.030(6) 0.000(5) 0.030(7) -0.005(5)
C20 0.083(11) 0.059(7) 0.019(6) 0.014(5) 0.020(7) 0.003(7)
C21 0.103(12) 0.039(6) 0.046(8) 0.003(6) 0.059(8) 0.010(7)
C22 0.076(10) 0.050(7) 0.031(7) 0.011(5) 0.027(7) -0.008(7)
C23 0.030(7) 0.029(5) 0.023(6) 0.001(4) 0.010(5) -0.011(5)
C24 0.029(7) 0.049(6) 0.030(6) 0.005(5) 0.005(6) -0.015(5)
C25 0.047(8) 0.049(7) 0.039(7) -0.007(6) 0.011(6) -0.019(6)
C26 0.047(8) 0.057(7) 0.031(7) -0.015(5) 0.020(6) -0.012(6)
C27 0.030(4) 0.018(3) 0.031(4) 0.010(3) 0.014(3) 0.009(3)
C28 0.027(4) 0.019(4) 0.034(4) 0.008(3) 0.014(4) 0.004(3)
C29 0.028(4) 0.022(4) 0.031(4) 0.011(3) 0.013(4) 0.000(3)
C30 0.031(4) 0.022(4) 0.030(4) 0.009(3) 0.012(4) 0.001(3)
C31 0.032(4) 0.018(4) 0.028(4) 0.015(3) 0.013(3) 0.003(3)
C32 0.040(7) 0.027(6) 0.046(7) 0.005(5) 0.028(6) 0.006(5)
C33 0.062(9) 0.047(7) 0.072(9) 0.006(6) 0.052(8) 0.015(6)
C34 0.072(10) 0.030(6) 0.069(9) -0.008(6) 0.050(8) 0.001(6)
C35 0.061(9) 0.038(6) 0.064(9) 0.015(6) 0.033(8) 0.027(6)
C36 0.029(6) 0.023(5) 0.028(6) 0.009(4) 0.018(5) 0.001(4)
C37 0.050(8) 0.043(6) 0.042(7) 0.013(5) 0.031(7) 0.007(6)
C38 0.036(7) 0.066(7) 0.033(6) 0.030(6) 0.021(6) 0.010(6)
C39 0.050(8) 0.051(7) 0.029(6) -0.004(5) 0.023(6) -0.017(6)

loop_
_atom_type_symbol
_atom_type_description
_atom_type_scat_dispersion_real
_atom_type_scat_dispersion_imag
_atom_type_scat_source
C C 0.0033 0.0016 'International Tables Vol C Tables 4.2.6.8 and 6.1.1.4'
H H 0.0000 0.0000 'International Tables Vol C Tables 4.2.6.8 and 6.1.1.4'
Cl Cl 0.1484 0.1585 'International Tables Vol C Tables 4.2.6.8 and 6.1.1.4'
U U -9.6767 9.6646 'International Tables Vol C Tables 4.2.6.8 and 6.1.1.4'

loop_
_geom_angle_atom_site_label_1
_geom_angle_atom_site_label_2
_geom_angle_atom_site_label_3
_geom_angle
_geom_angle_site_symmetry_1
_geom_angle_site_symmetry_3
Cl2 U2 C40 73.15(19) . .
Cl2 U2 C41 87.20(19) . .
Cl2 U2 C42 115.4(2) . .
Cl2 U2 C43 120.8(2) . .
Cl2 U2 C44 92.3(2) . .
Cl2 U2 C53 74.0(2) . .
Cl2 U2 C54 89.0(2) . .
Cl2 U2 C55 117.8(2) . .
Cl2 U2 C56 120.6(2) . .
Cl2 U2 C57 91.8(2) . .
Cl2 U2 C66 73.8(2) . .
Cl2 U2 C67 87.5(2) . .
Cl2 U2 C68 115.9(2) . .
Cl2 U2 C69 121.5(2) . .
Cl2 U2 C70 92.4(2) . .
C40 U2 C41 28.1(2) . .
C40 U2 C66 111.7(3) . .
C40 U2 C67 93.9(3) . .
C41 U2 C66 139.7(3) . .
C41 U2 C67 119.3(3) . .
C42 U2 C40 47.7(3) . .
C42 U2 C41 28.3(2) . .
C42 U2 C66 143.5(3) . .
C42 U2 C67 115.8(3) . .
C42 U2 C68 102.3(3) . .
C43 U2 C40 48.6(3) . .
C43 U2 C41 47.4(3) . .
C43 U2 C42 29.5(3) . .
C43 U2 C44 30.6(3) . .
C43 U2 C53 133.6(3) . .
C43 U2 C54 142.0(3) . .
C43 U2 C55 115.5(3) . .
C43 U2 C56 94.8(3) . .
C43 U2 C57 104.7(3) . .
C43 U2 C66 114.3(3) . .
C43 U2 C67 86.5(3) . .
C43 U2 C68 74.3(3) . .
C43 U2 C69 95.3(3) . .
C43 U2 C70 123.1(3) . .
C44 U2 C40 29.1(3) . .
C44 U2 C41 47.2(3) . .
C44 U2 C42 48.9(3) . .
C44 U2 C53 141.5(3) . .
C44 U2 C54 166.8(3) . .
C44 U2 C55 145.9(3) . .
C44 U2 C56 121.8(3) . .
C44 U2 C57 120.1(3) . .
C44 U2 C66 97.5(3) . .
C44 U2 C67 72.8(3) . .
C44 U2 C68 75.2(3) . .
C44 U2 C69 103.7(3) . .
C44 U2 C70 119.4(3) . .
C53 U2 C40 113.4(3) . .
C53 U2 C41 95.5(3) . .
C53 U2 C42 104.3(3) . .
C53 U2 C54 27.6(3) . .
C53 U2 C66 112.1(3) . .
C53 U2 C67 139.8(3) . .
C53 U2 C68 143.2(3) . .
C54 U2 C40 140.9(3) . .
C54 U2 C41 119.9(3) . .
C54 U2 C42 119.1(3) . .
C54 U2 C66 95.4(3) . .
C54 U2 C67 120.4(3) . .
C54 U2 C68 115.8(3) . .
C55 U2 C40 142.8(3) . .
C55 U2 C41 114.8(3) . .
C55 U2 C42 100.5(3) . .
C55 U2 C53 48.0(3) . .
C55 U2 C54 29.0(3) . .
C55 U2 C66 105.5(3) . .
C55 U2 C67 120.8(3) . .
C55 U2 C68 102.4(3) . .
C56 U2 C40 113.2(3) . .
C56 U2 C41 85.1(3) . .
C56 U2 C42 73.1(3) . .
C56 U2 C53 48.5(3) . .
C56 U2 C54 47.5(3) . .
C56 U2 C55 29.7(3) . .
C56 U2 C66 135.1(3) . .
C56 U2 C67 144.9(3) . .
C56 U2 C68 118.9(3) . .
C57 U2 C40 98.2(3) . .
C57 U2 C41 73.4(3) . .
C57 U2 C42 76.0(3) . .
C57 U2 C53 29.1(3) . .
C57 U2 C54 46.8(3) . .
C57 U2 C55 48.9(3) . .
C57 U2 C56 30.1(3) . .
C57 U2 C66 140.5(3) . .
C57 U2 C67 167.2(3) . .
C57 U2 C68 148.8(3) . .
C57 U2 C69 123.7(3) . .
C57 U2 C70 120.1(3) . .
C66 U2 C67 27.7(2) . .
C68 U2 C40 103.3(3) . .
C68 U2 C41 119.5(3) . .
C68 U2 C66 47.4(3) . .
C68 U2 C67 28.5(3) . .
C69 U2 C40 132.4(3) . .
C69 U2 C41 142.6(3) . .
C69 U2 C42 117.3(3) . .
C69 U2 C53 114.2(3) . .
C69 U2 C54 86.6(3) . .
C69 U2 C55 74.9(3) . .
C69 U2 C56 97.5(3) . .
C69 U2 C66 48.8(3) . .
C69 U2 C67 47.6(3) . .
C69 U2 C68 29.3(3) . .
C69 U2 C70 31.2(3) . .
C70 U2 C40 139.8(3) . .
C70 U2 C41 166.5(3) . .
C70 U2 C42 148.4(3) . .
C70 U2 C53 97.4(3) . .
C70 U2 C54 73.6(3) . .
C70 U2 C55 77.3(3) . .
C70 U2 C56 106.6(3) . .
C70 U2 C66 28.9(3) . .
C70 U2 C67 47.2(3) . .
C70 U2 C68 49.1(3) . .
C41 C40 U2 76.5(5) . .
C41 C40 C44 105.6(9) . .
C41 C40 C45 127.8(9) . .
C44 C40 U2 67.6(5) . .
C44 C40 C45 123.9(9) . .
C45 C40 U2 134.3(7) . .
U2 C41 H41 117.0 . .
C40 C41 U2 75.5(5) . .
C40 C41 H41 124.1 . .
C40 C41 C42 111.8(9) . .
C42 C41 U2 75.0(5) . .
C42 C41 H41 124.1 . .
C41 C42 U2 76.7(5) . .
C41 C42 C43 104.8(9) . .
C41 C42 C49 127.3(9) . .
C43 C42 U2 67.8(5) . .
C43 C42 C49 123.7(8) . .
C49 C42 U2 137.3(6) . .
U2 C43 H43 109.6 . .
C42 C43 U2 82.7(5) . .
C42 C43 H43 125.7 . .
C44 C43 U2 74.8(5) . .
C44 C43 C42 108.6(9) . .
C44 C43 H43 125.7 . .
U2 C44 H44 109.1 . .
C40 C44 U2 83.3(5) . .
C40 C44 C43 108.9(9) . .
C40 C44 H44 125.5 . .
C43 C44 U2 74.7(5) . .
C43 C44 H44 125.5 . .
C40 C45 C46 110.7(9) . .
C40 C45 C47 104.3(8) . .
C46 C45 C47 107.7(10) . .
C48 C45 C40 113.3(9) . .
C48 C45 C46 112.2(9) . .
C48 C45 C47 108.2(9) . .
C45 C46 H46A 109.5 . .
C45 C46 H46B 109.5 . .
C45 C46 H46C 109.5 . .
H46A C46 H46B 109.5 . .
H46A C46 H46C 109.5 . .
H46B C46 H46C 109.5 . .
C45 C47 H47A 109.5 . .
C45 C47 H47B 109.5 . .
C45 C47 H47C 109.5 . .
H47A C47 H47B 109.5 . .
H47A C47 H47C 109.5 . .
H47B C47 H47C 109.5 . .
C45 C48 H48A 109.5 . .
C45 C48 H48B 109.5 . .
C45 C48 H48C 109.5 . .
H48A C48 H48B 109.5 . .
H48A C48 H48C 109.5 . .
H48B C48 H48C 109.5 . .
C42 C49 C50 113.1(8) . .
C42 C49 C51 106.5(8) . .
C42 C49 C52 113.6(9) . .
C50 C49 C51 106.8(8) . .
C52 C49 C50 109.9(9) . .
C52 C49 C51 106.5(8) . .
C49 C50 H50A 109.5 . .
C49 C50 H50B 109.5 . .
C49 C50 H50C 109.5 . .
H50A C50 H50B 109.5 . .
H50A C50 H50C 109.5 . .
H50B C50 H50C 109.5 . .
C49 C51 H51A 109.5 . .
C49 C51 H51B 109.5 . .
C49 C51 H51C 109.5 . .
H51A C51 H51B 109.5 . .
H51A C51 H51C 109.5 . .
H51B C51 H51C 109.5 . .
C49 C52 H52A 109.5 . .
C49 C52 H52B 109.5 . .
C49 C52 H52C 109.5 . .
H52A C52 H52B 109.5 . .
H52A C52 H52C 109.5 . .
H52B C52 H52C 109.5 . .
C54 C53 U2 76.3(6) . .
C54 C53 C57 105.8(9) . .
C54 C53 C58 126.6(10) . .
C57 C53 U2 68.4(5) . .
C57 C53 C58 124.9(10) . .
C58 C53 U2 134.3(7) . .
U2 C54 H54 116.4 . .
C53 C54 U2 76.1(6) . .
C53 C54 H54 123.8 . .
C53 C54 C55 112.4(9) . .
C55 C54 U2 75.3(5) . .
C55 C54 H54 123.8 . .
C54 C55 U2 75.7(6) . .
C54 C55 C62 126.9(9) . .
C56 C55 U2 68.8(5) . .
C56 C55 C54 103.2(9) . .
C56 C55 C62 125.7(10) . .
C62 C55 U2 136.8(7) . .
U2 C56 H56 110.9 . .
C55 C56 U2 81.5(6) . .
C55 C56 H56 125.6 . .
C57 C56 U2 74.5(6) . .
C57 C56 C55 108.8(9) . .
C57 C56 H56 125.6 . .
U2 C57 H57 109.3 . .
C53 C57 U2 82.5(6) . .
C53 C57 H57 125.2 . .
C56 C57 U2 75.4(6) . .
C56 C57 C53 109.6(10) . .
C56 C57 H57 125.2 . .
C53 C58 C59 112.5(8) . .
C53 C58 C61 104.9(9) . .
C59 C58 C61 107.4(10) . .
C60 C58 C53 111.5(10) . .
C60 C58 C59 111.3(10) . .
C60 C58 C61 108.8(9) . .
C58 C59 H59A 109.5 . .
C58 C59 H59B 109.5 . .
C58 C59 H59C 109.5 . .
H59A C59 H59B 109.5 . .
H59A C59 H59C 109.5 . .
H59B C59 H59C 109.5 . .
C58 C60 H60A 109.5 . .
C58 C60 H60B 109.5 . .
C58 C60 H60C 109.5 . .
H60A C60 H60B 109.5 . .
H60A C60 H60C 109.5 . .
H60B C60 H60C 109.5 . .
C58 C61 H61A 109.5 . .
C58 C61 H61B 109.5 . .
C58 C61 H61C 109.5 . .
H61A C61 H61B 109.5 . .
H61A C61 H61C 109.5 . .
H61B C61 H61C 109.5 . .
C55 C62 C64 105.0(9) . .
C63 C62 C55 114.2(9) . .
C63 C62 C64 108.4(9) . .
C63 C62 C65 110.9(9) . .
C65 C62 C55 111.5(9) . .
C65 C62 C64 106.3(9) . .
C62 C63 H63A 109.5 . .
C62 C63 H63B 109.5 . .
C62 C63 H63C 109.5 . .
H63A C63 H63B 109.5 . .
H63A C63 H63C 109.5 . .
H63B C63 H63C 109.5 . .
C62 C64 H64A 109.5 . .
C62 C64 H64B 109.5 . .
C62 C64 H64C 109.5 . .
H64A C64 H64B 109.5 . .
H64A C64 H64C 109.5 . .
H64B C64 H64C 109.5 . .
C62 C65 H65A 109.5 . .
C62 C65 H65B 109.5 . .
C62 C65 H65C 109.5 . .
H65A C65 H65B 109.5 . .
H65A C65 H65C 109.5 . .
H65B C65 H65C 109.5 . .
C67 C66 U2 76.5(6) . .
C67 C66 C70 107.0(9) . .
C67 C66 C71 127.1(10) . .
C70 C66 U2 67.8(6) . .
C70 C66 C71 123.9(10) . .
C71 C66 U2 133.1(8) . .
U2 C67 H67 116.9 . .
C66 C67 U2 75.8(6) . .
C66 C67 H67 124.4 . .
C66 C67 C68 111.2(9) . .
C68 C67 U2 74.6(6) . .
C68 C67 H67 124.4 . .
C67 C68 U2 76.9(6) . .
C67 C68 C75 125.4(9) . .
C69 C68 U2 68.0(6) . .
C69 C68 C67 105.7(8) . .
C69 C68 C75 125.2(9) . .
C75 C68 U2 136.7(6) . .
U2 C69 H69 109.4 . .
C68 C69 U2 82.6(6) . .
C68 C69 H69 126.1 . .
C68 C69 C70 107.9(8) . .
C70 C69 U2 74.8(6) . .
C70 C69 H69 126.1 . .
U2 C70 H70 109.5 . .
C66 C70 U2 83.3(6) . .
C66 C70 C69 108.0(8) . .
C66 C70 H70 126.0 . .
C69 C70 U2 74.0(5) . .
C69 C70 H70 126.0 . .
C66 C71 C72 112.7(11) . .
C66 C71 C73 112.0(10) . .
C66 C71 C74 103.6(10) . .
C72 C71 C73 110.8(12) . .
C72 C71 C74 109.4(11) . .
C73 C71 C74 107.9(11) . .
C71 C72 H72A 109.5 . .
C71 C72 H72B 109.5 . .
C71 C72 H72C 109.5 . .
H72A C72 H72B 109.5 . .
H72A C72 H72C 109.5 . .
H72B C72 H72C 109.5 . .
C71 C73 H73A 109.5 . .
C71 C73 H73B 109.5 . .
C71 C73 H73C 109.5 . .
H73A C73 H73B 109.5 . .
H73A C73 H73C 109.5 . .
H73B C73 H73C 109.5 . .
C71 C74 H74A 109.5 . .
C71 C74 H74B 109.5 . .
C71 C74 H74C 109.5 . .
H74A C74 H74B 109.5 . .
H74A C74 H74C 109.5 . .
H74B C74 H74C 109.5 . .
C68 C75 C77 104.3(8) . .
C76 C75 C68 114.1(9) . .
C76 C75 C77 107.4(9) . .
C76 C75 C78 111.5(9) . .
C78 C75 C68 111.9(9) . .
C78 C75 C77 107.2(9) . .
C75 C76 H76A 109.5 . .
C75 C76 H76B 109.5 . .
C75 C76 H76C 109.5 . .
H76A C76 H76B 109.5 . .
H76A C76 H76C 109.5 . .
H76B C76 H76C 109.5 . .
C75 C77 H77A 109.5 . .
C75 C77 H77B 109.5 . .
C75 C77 H77C 109.5 . .
H77A C77 H77B 109.5 . .
H77A C77 H77C 109.5 . .
H77B C77 H77C 109.5 . .
C75 C78 H78A 109.5 . .
C75 C78 H78B 109.5 . .
C75 C78 H78C 109.5 . .
H78A C78 H78B 109.5 . .
H78A C78 H78C 109.5 . .
H78B C78 H78C 109.5 . .
Cl1 U1 C1 72.5(2) . .
Cl1 U1 C2 85.9(2) . .
Cl1 U1 C3 114.2(2) . .
Cl1 U1 C4 120.8(2) . .
Cl1 U1 C5 92.0(2) . .
Cl1 U1 C14 72.06(19) . .
Cl1 U1 C15 88.40(18) . .
Cl1 U1 C16 116.58(19) . .
Cl1 U1 C17 119.4(2) . .
Cl1 U1 C18 90.6(2) . .
Cl1 U1 C27 73.1(2) . .
Cl1 U1 C28 87.9(2) . .
Cl1 U1 C29 116.2(2) . .
Cl1 U1 C30 121.1(2) . .
Cl1 U1 C31 92.5(2) . .
C1 U1 C14 112.6(3) . .
C1 U1 C15 141.3(3) . .
C1 U1 C16 143.4(3) . .
C1 U1 C29 104.3(3) . .
C2 U1 C1 28.0(3) . .
C2 U1 C14 95.0(3) . .
C2 U1 C15 120.5(3) . .
C2 U1 C16 115.5(3) . .
C2 U1 C27 139.6(3) . .
C2 U1 C28 119.9(3) . .
C2 U1 C29 121.0(3) . .
C3 U1 C1 47.4(3) . .
C3 U1 C2 28.4(3) . .
C3 U1 C14 105.0(3) . .
C3 U1 C15 120.4(3) . .
C3 U1 C16 101.9(3) . .
C3 U1 C27 144.6(3) . .
C3 U1 C28 116.3(3) . .
C3 U1 C29 103.6(3) . .
C4 U1 C1 49.2(3) . .
C4 U1 C2 48.1(3) . .
C4 U1 C3 29.6(3) . .
C4 U1 C5 31.1(3) . .
C4 U1 C14 134.3(3) . .
C4 U1 C15 142.7(3) . .
C4 U1 C16 116.4(3) . .
C4 U1 C17 96.3(3) . .
C4 U1 C18 105.5(3) . .
C4 U1 C27 115.6(3) . .
C4 U1 C28 87.1(3) . .
C4 U1 C29 75.3(3) . .
C4 U1 C30 97.3(3) . .
C4 U1 C31 124.3(3) . .
C5 U1 C1 29.3(3) . .
C5 U1 C2 47.6(3) . .
C5 U1 C3 48.9(3) . .
C5 U1 C14 141.1(3) . .
C5 U1 C15 168.0(3) . .
C5 U1 C16 147.4(3) . .
C5 U1 C17 123.9(3) . .
C5 U1 C27 98.0(3) . .
C5 U1 C28 73.0(3) . .
C5 U1 C29 76.1(3) . .
C5 U1 C30 105.6(3) . .
C5 U1 C31 120.5(3) . .
C14 U1 C15 28.8(2) . .
C16 U1 C14 48.5(3) . .
C16 U1 C15 28.5(2) . .
C17 U1 C1 114.8(3) . .
C17 U1 C2 86.8(3) . .
C17 U1 C3 75.3(3) . .
C17 U1 C14 48.8(3) . .
C17 U1 C15 46.8(3) . .
C17 U1 C16 28.7(3) . .
C17 U1 C27 133.5(3) . .
C17 U1 C28 144.3(3) . .
C17 U1 C29 118.8(3) . .
C17 U1 C30 96.3(3) . .
C17 U1 C31 104.4(3) . .
C18 U1 C1 98.5(3) . .
C18 U1 C2 73.8(3) . .
C18 U1 C3 76.8(3) . .
C18 U1 C5 120.9(3) . .
C18 U1 C14 29.2(3) . .
C18 U1 C15 47.1(3) . .
C18 U1 C16 48.7(3) . .
C18 U1 C17 30.4(3) . .
C18 U1 C27 138.6(3) . .
C18 U1 C28 166.1(3) . .
C18 U1 C29 148.9(3) . .
C18 U1 C30 122.6(3) . .
C18 U1 C31 118.4(3) . .
C27 U1 C1 111.6(3) . .
C27 U1 C14 110.1(3) . .
C27 U1 C15 93.6(3) . .
C27 U1 C16 104.8(3) . .
C27 U1 C28 28.5(3) . .
C27 U1 C29 48.2(3) . .
C28 U1 C1 94.2(3) . .
C28 U1 C14 138.6(3) . .
C28 U1 C15 119.0(3) . .
C28 U1 C16 120.5(3) . .
C28 U1 C29 28.4(2) . .
C29 U1 C14 142.8(3) . .
C29 U1 C15 114.4(3) . .
C29 U1 C16 102.3(3) . .
C30 U1 C1 134.4(3) . .
C30 U1 C2 145.3(3) . .
C30 U1 C3 119.6(3) . .
C30 U1 C14 113.0(3) . .
C30 U1 C15 84.3(3) . .
C30 U1 C16 74.0(3) . .
C30 U1 C27 49.3(3) . .
C30 U1 C28 48.1(3) . .
C30 U1 C29 30.3(3) . .
C30 U1 C31 30.4(3) . .
C31 U1 C1 140.5(3) . .
C31 U1 C2 167.8(3) . .
C31 U1 C3 149.9(3) . .
C31 U1 C14 96.0(3) . .
C31 U1 C15 71.5(3) . .
C31 U1 C16 76.0(3) . .
C31 U1 C27 29.7(3) . .
C31 U1 C28 47.9(3) . .
C31 U1 C29 49.4(3) . .
C2 C1 U1 75.4(6) . .
C2 C1 C5 106.6(9) . .
C2 C1 C6 130.3(9) . .
C5 C1 U1 69.1(6) . .
C5 C1 C6 120.4(9) . .
C6 C1 U1 134.2(7) . .
U1 C2 H2 115.1 . .
C1 C2 U1 76.6(6) . .
C1 C2 H2 124.3 . .
C1 C2 C3 111.4(10) . .
C3 C2 U1 75.8(6) . .
C3 C2 H2 124.3 . .
C2 C3 U1 75.8(6) . .
C2 C3 C4 106.6(9) . .
C2 C3 C10 127.2(9) . .
C4 C3 U1 68.6(5) . .
C4 C3 C10 122.6(9) . .
C10 C3 U1 137.2(7) . .
U1 C4 H4 109.3 . .
C3 C4 U1 81.8(6) . .
C3 C4 H4 126.5 . .
C3 C4 C5 106.9(9) . .
C5 C4 U1 75.4(6) . .
C5 C4 H4 126.5 . .
U1 C5 H5 111.4 . .
C1 C5 U1 81.6(6) . .
C1 C5 C4 108.0(8) . .
C1 C5 H5 126.0 . .
C4 C5 U1 73.5(6) . .
C4 C5 H5 126.0 . .
C1 C6 C9 104.5(9) . .
C7 C6 C1 113.9(10) . .
C7 C6 C8 111.3(10) . .
C7 C6 C9 109.7(10) . .
C8 C6 C1 110.2(10) . .
C8 C6 C9 106.9(11) . .
C6 C7 H7A 109.5 . .
C6 C7 H7B 109.5 . .
C6 C7 H7C 109.5 . .
H7A C7 H7B 109.5 . .
H7A C7 H7C 109.5 . .
H7B C7 H7C 109.5 . .
C6 C8 H8A 109.5 . .
C6 C8 H8B 109.5 . .
C6 C8 H8C 109.5 . .
H8A C8 H8B 109.5 . .
H8A C8 H8C 109.5 . .
H8B C8 H8C 109.5 . .
C6 C9 H9A 109.5 . .
C6 C9 H9B 109.5 . .
C6 C9 H9C 109.5 . .
H9A C9 H9B 109.5 . .
H9A C9 H9C 109.5 . .
H9B C9 H9C 109.5 . .
C11 C10 C3 111.5(8) . .
C12 C10 C3 105.3(8) . .
C12 C10 C11 108.3(9) . .
C13 C10 C3 111.9(8) . .
C13 C10 C11 110.2(8) . .
C13 C10 C12 109.5(9) . .
C10 C11 H11A 109.5 . .
C10 C11 H11B 109.5 . .
C10 C11 H11C 109.5 . .
H11A C11 H11B 109.5 . .
H11A C11 H11C 109.5 . .
H11B C11 H11C 109.5 . .
C10 C12 H12A 109.5 . .
C10 C12 H12B 109.5 . .
C10 C12 H12C 109.5 . .
H12A C12 H12B 109.5 . .
H12A C12 H12C 109.5 . .
H12B C12 H12C 109.5 . .
C10 C13 H13A 109.5 . .
C10 C13 H13B 109.5 . .
C10 C13 H13C 109.5 . .
H13A C13 H13B 109.5 . .
H13A C13 H13C 109.5 . .
H13B C13 H13C 109.5 . .
C15 C14 U1 75.9(6) . .
C15 C14 C19 126.1(9) . .
C18 C14 U1 68.5(5) . .
C18 C14 C15 103.6(9) . .
C18 C14 C19 126.8(9) . .
C19 C14 U1 135.7(6) . .
U1 C15 H15 117.0 . .
C14 C15 U1 75.4(6) . .
C14 C15 H15 123.9 . .
C16 C15 U1 75.3(5) . .
C16 C15 C14 112.2(9) . .
C16 C15 H15 123.9 . .
C15 C16 U1 76.2(5) . .
C15 C16 C23 126.4(9) . .
C17 C16 U1 69.1(5) . .
C17 C16 C15 104.8(8) . .
C17 C16 C23 124.6(8) . .
C23 C16 U1 136.8(6) . .
U1 C17 H17 110.5 . .
C16 C17 U1 82.2(5) . .
C16 C17 H17 125.1 . .
C16 C17 C18 109.9(9) . .
C18 C17 U1 74.5(5) . .
C18 C17 H17 125.1 . .
U1 C18 H18 109.8 . .
C14 C18 U1 82.3(5) . .
C14 C18 C17 109.4(9) . .
C14 C18 H18 125.3 . .
C17 C18 U1 75.1(5) . .
C17 C18 H18 125.3 . .
C14 C19 C20 113.3(10) . .
C14 C19 C21 114.2(8) . .
C14 C19 C22 105.9(8) . .
C20 C19 C21 109.8(9) . .
C22 C19 C20 106.8(8) . .
C22 C19 C21 106.4(9) . .
C19 C20 H20A 109.5 . .
C19 C20 H20B 109.5 . .
C19 C20 H20C 109.5 . .
H20A C20 H20B 109.5 . .
H20A C20 H20C 109.5 . .
H20B C20 H20C 109.5 . .
C19 C21 H21A 109.5 . .
C19 C21 H21B 109.5 . .
C19 C21 H21C 109.5 . .
H21A C21 H21B 109.5 . .
H21A C21 H21C 109.5 . .
H21B C21 H21C 109.5 . .
C19 C22 H22A 109.5 . .
C19 C22 H22B 109.5 . .
C19 C22 H22C 109.5 . .
H22A C22 H22B 109.5 . .
H22A C22 H22C 109.5 . .
H22B C22 H22C 109.5 . .
C16 C23 C25 105.7(7) . .
C24 C23 C16 113.7(8) . .
C24 C23 C25 106.6(8) . .
C26 C23 C16 112.5(8) . .
C26 C23 C24 110.7(8) . .
C26 C23 C25 107.2(8) . .
C23 C24 H24A 109.5 . .
C23 C24 H24B 109.5 . .
C23 C24 H24C 109.5 . .
H24A C24 H24B 109.5 . .
H24A C24 H24C 109.5 . .
H24B C24 H24C 109.5 . .
C23 C25 H25A 109.5 . .
C23 C25 H25B 109.5 . .
C23 C25 H25C 109.5 . .
H25A C25 H25B 109.5 . .
H25A C25 H25C 109.5 . .
H25B C25 H25C 109.5 . .
C23 C26 H26A 109.5 . .
C23 C26 H26B 109.5 . .
C23 C26 H26C 109.5 . .
H26A C26 H26B 109.5 . .
H26A C26 H26C 109.5 . .
H26B C26 H26C 109.5 . .
C28 C27 U1 75.8(5) . .
C28 C27 C31 105.7(9) . .
C28 C27 C32 128.9(9) . .
C31 C27 U1 70.0(5) . .
C31 C27 C32 122.7(9) . .
C32 C27 U1 132.9(6) . .
U1 C28 H28 116.1 . .
C27 C28 U1 75.6(5) . .
C27 C28 H28 123.8 . .
C29 C28 U1 76.1(5) . .
C29 C28 C27 112.4(9) . .
C29 C28 H28 123.8 . .
C28 C29 U1 75.6(5) . .
C28 C29 C30 105.0(9) . .
C28 C29 C36 128.9(8) . .
C30 C29 U1 69.1(5) . .
C30 C29 C36 122.3(9) . .
C36 C29 U1 136.4(6) . .
U1 C30 H30 110.8 . .
C29 C30 U1 80.6(5) . .
C29 C30 H30 126.0 . .
C31 C30 U1 75.2(5) . .
C31 C30 C29 108.0(8) . .
C31 C30 H30 126.0 . .
U1 C31 H31 112.1 . .
C27 C31 U1 80.3(5) . .
C27 C31 H31 125.7 . .
C30 C31 U1 74.4(5) . .
C30 C31 C27 108.6(9) . .
C30 C31 H31 125.7 . .
C27 C32 C33 115.6(8) . .
C27 C32 C34 111.8(9) . .
C27 C32 C35 105.8(8) . .
C33 C32 C34 109.5(9) . .
C33 C32 C35 107.5(9) . .
C34 C32 C35 106.2(8) . .
C32 C33 H33A 109.5 . .
C32 C33 H33B 109.5 . .
C32 C33 H33C 109.5 . .
H33A C33 H33B 109.5 . .
H33A C33 H33C 109.5 . .
H33B C33 H33C 109.5 . .
C32 C34 H34A 109.5 . .
C32 C34 H34B 109.5 . .
C32 C34 H34C 109.5 . .
H34A C34 H34B 109.5 . .
H34A C34 H34C 109.5 . .
H34B C34 H34C 109.5 . .
C32 C35 H35A 109.5 . .
C32 C35 H35B 109.5 . .
C32 C35 H35C 109.5 . .
H35A C35 H35B 109.5 . .
H35A C35 H35C 109.5 . .
H35B C35 H35C 109.5 . .
C29 C36 C37 112.3(8) . .
C29 C36 C38 107.6(8) . .
C29 C36 C39 111.9(8) . .
C38 C36 C37 106.7(7) . .
C38 C36 C39 109.0(8) . .
C39 C36 C37 109.0(8) . .
C36 C37 H37A 109.5 . .
C36 C37 H37B 109.5 . .
C36 C37 H37C 109.5 . .
H37A C37 H37B 109.5 . .
H37A C37 H37C 109.5 . .
H37B C37 H37C 109.5 . .
C36 C38 H38A 109.5 . .
C36 C38 H38B 109.5 . .
C36 C38 H38C 109.5 . .
H38A C38 H38B 109.5 . .
H38A C38 H38C 109.5 . .
H38B C38 H38C 109.5 . .
C36 C39 H39A 109.5 . .
C36 C39 H39B 109.5 . .
C36 C39 H39C 109.5 . .
H39A C39 H39B 109.5 . .
H39A C39 H39C 109.5 . .
H39B C39 H39C 109.5 . .

loop_
_geom_bond_atom_site_label_1
_geom_bond_atom_site_label_2
_geom_bond_distance
_geom_bond_site_symmetry_2
U2 Cl2 2.605(3) .
U2 C40 2.884(9) .
U2 C41 2.896(9) .
U2 C42 2.874(9) .
U2 C43 2.683(9) .
U2 C44 2.684(9) .
U2 C53 2.868(10) .
U2 C54 2.871(9) .
U2 C55 2.865(10) .
U2 C56 2.701(10) .
U2 C57 2.690(10) .
U2 C66 2.897(10) .
U2 C67 2.905(10) .
U2 C68 2.877(10) .
U2 C69 2.690(10) .
U2 C70 2.700(10) .
C40 C41 1.401(12) .
C40 C44 1.412(13) .
C40 C45 1.530(12) .
C41 H41 0.9300 .
C41 C42 1.411(12) .
C42 C43 1.428(13) .
C42 C49 1.496(13) .
C43 H43 0.9300 .
C43 C44 1.414(13) .
C44 H44 0.9300 .
C45 C46 1.534(14) .
C45 C47 1.552(14) .
C45 C48 1.499(14) .
C46 H46A 0.9600 .
C46 H46B 0.9600 .
C46 H46C 0.9600 .
C47 H47A 0.9600 .
C47 H47B 0.9600 .
C47 H47C 0.9600 .
C48 H48A 0.9600 .
C48 H48B 0.9600 .
C48 H48C 0.9600 .
C49 C50 1.521(13) .
C49 C51 1.561(13) .
C49 C52 1.510(13) .
C50 H50A 0.9600 .
C50 H50B 0.9600 .
C50 H50C 0.9600 .
C51 H51A 0.9600 .
C51 H51B 0.9600 .
C51 H51C 0.9600 .
C52 H52A 0.9600 .
C52 H52B 0.9600 .
C52 H52C 0.9600 .
C53 C54 1.370(13) .
C53 C57 1.406(13) .
C53 C58 1.532(13) .
C54 H54 0.9300 .
C54 C55 1.436(13) .
C55 C56 1.435(13) .
C55 C62 1.528(13) .
C56 H56 0.9300 .
C56 C57 1.400(13) .
C57 H57 0.9300 .
C58 C59 1.540(14) .
C58 C60 1.514(15) .
C58 C61 1.543(14) .
C59 H59A 0.9600 .
C59 H59B 0.9600 .
C59 H59C 0.9600 .
C60 H60A 0.9600 .
C60 H60B 0.9600 .
C60 H60C 0.9600 .
C61 H61A 0.9600 .
C61 H61B 0.9600 .
C61 H61C 0.9600 .
C62 C63 1.493(14) .
C62 C64 1.541(13) .
C62 C65 1.524(13) .
C63 H63A 0.9600 .
C63 H63B 0.9600 .
C63 H63C 0.9600 .
C64 H64A 0.9600 .
C64 H64B 0.9600 .
C64 H64C 0.9600 .
C65 H65A 0.9600 .
C65 H65B 0.9600 .
C65 H65C 0.9600 .
C66 C67 1.391(12) .
C66 C70 1.411(13) .
C66 C71 1.523(14) .
C67 H67 0.9300 .
C67 C68 1.422(13) .
C68 C69 1.422(13) .
C68 C75 1.528(13) .
C69 H69 0.9300 .
C69 C70 1.450(12) .
C70 H70 0.9300 .
C71 C72 1.523(16) .
C71 C73 1.528(17) .
C71 C74 1.541(16) .
C72 H72A 0.9600 .
C72 H72B 0.9600 .
C72 H72C 0.9600 .
C73 H73A 0.9600 .
C73 H73B 0.9600 .
C73 H73C 0.9600 .
C74 H74A 0.9600 .
C74 H74B 0.9600 .
C74 H74C 0.9600 .
C75 C76 1.486(13) .
C75 C77 1.544(13) .
C75 C78 1.522(13) .
C76 H76A 0.9600 .
C76 H76B 0.9600 .
C76 H76C 0.9600 .
C77 H77A 0.9600 .
C77 H77B 0.9600 .
C77 H77C 0.9600 .
C78 H78A 0.9600 .
C78 H78B 0.9600 .
C78 H78C 0.9600 .
U1 Cl1 2.599(2) .
U1 C1 2.855(10) .
U1 C2 2.841(9) .
U1 C3 2.840(10) .
U1 C4 2.671(10) .
U1 C5 2.695(10) .
U1 C14 2.868(9) .
U1 C15 2.874(10) .
U1 C16 2.863(9) .
U1 C17 2.700(9) .
U1 C18 2.692(9) .
U1 C27 2.848(8) .
U1 C28 2.850(8) .
U1 C29 2.856(9) .
U1 C30 2.704(9) .
U1 C31 2.714(9) .
C1 C2 1.378(12) .
C1 C5 1.411(13) .
C1 C6 1.529(14) .
C2 H2 0.9300 .
C2 C3 1.392(13) .
C3 C4 1.418(12) .
C3 C10 1.553(12) .
C4 H4 0.9300 .
C4 C5 1.439(13) .
C5 H5 0.9300 .
C6 C7 1.516(14) .
C6 C8 1.525(16) .
C6 C9 1.536(15) .
C7 H7A 0.9600 .
C7 H7B 0.9600 .
C7 H7C 0.9600 .
C8 H8A 0.9600 .
C8 H8B 0.9600 .
C8 H8C 0.9600 .
C9 H9A 0.9600 .
C9 H9B 0.9600 .
C9 H9C 0.9600 .
C10 C11 1.542(13) .
C10 C12 1.520(14) .
C10 C13 1.504(13) .
C11 H11A 0.9600 .
C11 H11B 0.9600 .
C11 H11C 0.9600 .
C12 H12A 0.9600 .
C12 H12B 0.9600 .
C12 H12C 0.9600 .
C13 H13A 0.9600 .
C13 H13B 0.9600 .
C13 H13C 0.9600 .
C14 C15 1.426(12) .
C14 C18 1.412(13) .
C14 C19 1.468(13) .
C15 H15 0.9300 .
C15 C16 1.411(11) .
C16 C17 1.388(13) .
C16 C23 1.526(12) .
C17 H17 0.9300 .
C17 C18 1.415(13) .
C18 H18 0.9300 .
C19 C20 1.541(15) .
C19 C21 1.548(13) .
C19 C22 1.539(13) .
C20 H20A 0.9600 .
C20 H20B 0.9600 .
C20 H20C 0.9600 .
C21 H21A 0.9600 .
C21 H21B 0.9600 .
C21 H21C 0.9600 .
C22 H22A 0.9600 .
C22 H22B 0.9600 .
C22 H22C 0.9600 .
C23 C24 1.523(13) .
C23 C25 1.535(12) .
C23 C26 1.515(13) .
C24 H24A 0.9600 .
C24 H24B 0.9600 .
C24 H24C 0.9600 .
C25 H25A 0.9600 .
C25 H25B 0.9600 .
C25 H25C 0.9600 .
C26 H26A 0.9600 .
C26 H26B 0.9600 .
C26 H26C 0.9600 .
C27 C28 1.404(13) .
C27 C31 1.434(12) .
C27 C32 1.508(13) .
C28 H28 0.9300 .
C28 C29 1.399(12) .
C29 C30 1.458(12) .
C29 C36 1.511(12) .
C30 H30 0.9300 .
C30 C31 1.422(12) .
C31 H31 0.9300 .
C32 C33 1.509(13) .
C32 C34 1.524(14) .
C32 C35 1.552(13) .
C33 H33A 0.9600 .
C33 H33B 0.9600 .
C33 H33C 0.9600 .
C34 H34A 0.9600 .
C34 H34B 0.9600 .
C34 H34C 0.9600 .
C35 H35A 0.9600 .
C35 H35B 0.9600 .
C35 H35C 0.9600 .
C36 C37 1.539(13) .
C36 C38 1.516(12) .
C36 C39 1.521(12) .
C37 H37A 0.9600 .
C37 H37B 0.9600 .
C37 H37C 0.9600 .
C38 H38A 0.9600 .
C38 H38B 0.9600 .
C38 H38C 0.9600 .
C39 H39A 0.9600 .
C39 H39B 0.9600 .
C39 H39C 0.9600 .

loop_
_geom_torsion_atom_site_label_1
_geom_torsion_atom_site_label_2
_geom_torsion_atom_site_label_3
_geom_torsion_atom_site_label_4
_geom_torsion
_geom_torsion_site_symmetry_1
_geom_torsion_site_symmetry_2
_geom_torsion_site_symmetry_3
_geom_torsion_site_symmetry_4
U2 C40 C41 C42 66.9(6) . . . .
U2 C40 C44 C43 -71.3(6) . . . .
U2 C40 C45 C46 74.5(12) . . . .
U2 C40 C45 C47 -169.9(8) . . . .
U2 C40 C45 C48 -52.5(13) . . . .
U2 C41 C42 C43 62.4(6) . . . .
U2 C41 C42 C49 -140.2(9) . . . .
U2 C42 C43 C44 71.1(6) . . . .
U2 C42 C49 C50 -71.1(12) . . . .
U2 C42 C49 C51 171.9(7) . . . .
U2 C42 C49 C52 55.0(13) . . . .
U2 C43 C44 C40 77.2(7) . . . .
U2 C53 C54 C55 67.3(7) . . . .
U2 C53 C57 C56 -71.6(7) . . . .
U2 C53 C58 C59 -55.6(14) . . . .
U2 C53 C58 C60 70.3(13) . . . .
U2 C53 C58 C61 -172.0(8) . . . .
U2 C54 C55 C56 63.7(6) . . . .
U2 C54 C55 C62 -138.5(11) . . . .
U2 C55 C56 C57 70.3(7) . . . .
U2 C55 C62 C63 -70.7(13) . . . .
U2 C55 C62 C64 170.7(8) . . . .
U2 C55 C62 C65 56.0(14) . . . .
U2 C56 C57 C53 76.4(8) . . . .
U2 C66 C67 C68 67.0(7) . . . .
U2 C66 C70 C69 -70.7(7) . . . .
U2 C66 C71 C72 -54.2(16) . . . .
U2 C66 C71 C73 71.5(13) . . . .
U2 C66 C71 C74 -172.4(8) . . . .
U2 C67 C68 C69 62.3(7) . . . .
U2 C67 C68 C75 -138.7(10) . . . .
U2 C68 C69 C70 71.4(7) . . . .
U2 C68 C75 C76 -70.6(13) . . . .
U2 C68 C75 C77 172.6(8) . . . .
U2 C68 C75 C78 57.1(13) . . . .
U2 C69 C70 C66 77.2(8) . . . .
C40 C41 C42 U2 -67.3(7) . . . .
C40 C41 C42 C43 -4.9(10) . . . .
C40 C41 C42 C49 152.5(9) . . . .
C41 C40 C44 U2 67.8(6) . . . .
C41 C40 C44 C43 -3.5(10) . . . .
C41 C40 C45 C46 -35.6(14) . . . .
C41 C40 C45 C47 80.0(12) . . . .
C41 C40 C45 C48 -162.6(9) . . . .
C41 C42 C43 U2 -68.6(6) . . . .
C41 C42 C43 C44 2.5(10) . . . .
C41 C42 C49 C50 42.3(13) . . . .
C41 C42 C49 C51 -74.6(12) . . . .
C41 C42 C49 C52 168.5(9) . . . .
C42 C43 C44 U2 -76.6(6) . . . .
C42 C43 C44 C40 0.6(11) . . . .
C43 C42 C49 C50 -164.2(9) . . . .
C43 C42 C49 C51 78.9(12) . . . .
C43 C42 C49 C52 -38.0(13) . . . .
C44 C40 C41 U2 -61.7(6) . . . .
C44 C40 C41 C42 5.3(10) . . . .
C44 C40 C45 C46 165.3(9) . . . .
C44 C40 C45 C47 -79.1(12) . . . .
C44 C40 C45 C48 38.3(14) . . . .
C45 C40 C41 U2 136.3(10) . . . .
C45 C40 C41 C42 -156.8(9) . . . .
C45 C40 C44 U2 -129.3(9) . . . .
C45 C40 C44 C43 159.4(9) . . . .
C49 C42 C43 U2 133.0(9) . . . .
C49 C42 C43 C44 -155.9(9) . . . .
C53 C54 C55 U2 -67.8(8) . . . .
C53 C54 C55 C56 -4.1(12) . . . .
C53 C54 C55 C62 153.7(10) . . . .
C54 C53 C57 U2 67.9(8) . . . .
C54 C53 C57 C56 -3.7(12) . . . .
C54 C53 C58 C59 -163.7(11) . . . .
C54 C53 C58 C60 -37.8(15) . . . .
C54 C53 C58 C61 79.8(14) . . . .
C54 C55 C56 U2 -68.7(7) . . . .
C54 C55 C56 C57 1.6(11) . . . .
C54 C55 C62 C63 39.7(15) . . . .
C54 C55 C62 C64 -78.9(13) . . . .
C54 C55 C62 C65 166.4(10) . . . .
C55 C56 C57 U2 -75.1(7) . . . .
C55 C56 C57 C53 1.2(12) . . . .
C56 C55 C62 C63 -167.3(9) . . . .
C56 C55 C62 C64 74.1(12) . . . .
C56 C55 C62 C65 -40.6(14) . . . .
C57 C53 C54 U2 -62.4(7) . . . .
C57 C53 C54 C55 4.9(12) . . . .
C57 C53 C58 C59 37.5(15) . . . .
C57 C53 C58 C60 163.4(10) . . . .
C57 C53 C58 C61 -78.9(13) . . . .
C58 C53 C54 U2 135.5(11) . . . .
C58 C53 C54 C55 -157.2(10) . . . .
C58 C53 C57 U2 -129.7(10) . . . .
C58 C53 C57 C56 158.7(10) . . . .
C62 C55 C56 U2 133.1(9) . . . .
C62 C55 C56 C57 -156.5(9) . . . .
C66 C67 C68 U2 -67.7(8) . . . .
C66 C67 C68 C69 -5.4(12) . . . .
C66 C67 C68 C75 153.6(10) . . . .
C67 C66 C70 U2 67.1(8) . . . .
C67 C66 C70 C69 -3.6(12) . . . .
C67 C66 C71 C72 -162.1(12) . . . .
C67 C66 C71 C73 -36.3(17) . . . .
C67 C66 C71 C74 79.8(15) . . . .
C67 C68 C69 U2 -68.5(7) . . . .
C67 C68 C69 C70 2.9(11) . . . .
C67 C68 C75 C76 39.8(14) . . . .
C67 C68 C75 C77 -77.0(12) . . . .
C67 C68 C75 C78 167.5(10) . . . .
C68 C69 C70 U2 -76.9(7) . . . .
C68 C69 C70 C66 0.4(12) . . . .
C69 C68 C75 C76 -165.2(10) . . . .
C69 C68 C75 C77 78.0(12) . . . .
C69 C68 C75 C78 -37.5(14) . . . .
C70 C66 C67 U2 -61.3(7) . . . .
C70 C66 C67 C68 5.6(12) . . . .
C70 C66 C71 C72 36.1(17) . . . .
C70 C66 C71 C73 161.8(11) . . . .
C70 C66 C71 C74 -82.1(14) . . . .
C71 C66 C67 U2 134.4(12) . . . .
C71 C66 C67 C68 -158.7(11) . . . .
C71 C66 C70 U2 -127.9(11) . . . .
C71 C66 C70 C69 161.3(10) . . . .
C75 C68 C69 U2 132.5(9) . . . .
C75 C68 C69 C70 -156.1(9) . . . .
U1 C1 C2 C3 68.6(8) . . . .
U1 C1 C5 C4 -69.5(7) . . . .
U1 C1 C6 C7 -53.0(15) . . . .
U1 C1 C6 C8 72.9(12) . . . .
U1 C1 C6 C9 -172.6(8) . . . .
U1 C2 C3 C4 62.1(7) . . . .
U1 C2 C3 C10 -139.4(10) . . . .
U1 C3 C4 C5 71.9(7) . . . .
U1 C3 C10 C11 -69.8(12) . . . .
U1 C3 C10 C12 173.0(8) . . . .
U1 C3 C10 C13 54.1(13) . . . .
U1 C4 C5 C1 75.2(8) . . . .
U1 C14 C15 C16 67.1(7) . . . .
U1 C14 C18 C17 -71.1(7) . . . .
U1 C14 C19 C20 -58.1(12) . . . .
U1 C14 C19 C21 68.5(13) . . . .
U1 C14 C19 C22 -174.8(7) . . . .
U1 C15 C16 C17 63.6(6) . . . .
U1 C15 C16 C23 -138.7(8) . . . .
U1 C16 C17 C18 70.4(7) . . . .
U1 C16 C23 C24 -73.0(11) . . . .
U1 C16 C23 C25 170.4(7) . . . .
U1 C16 C23 C26 53.8(12) . . . .
U1 C17 C18 C14 76.1(7) . . . .
U1 C27 C28 C29 68.0(7) . . . .
U1 C27 C31 C30 -69.8(6) . . . .
U1 C27 C32 C33 -53.4(13) . . . .
U1 C27 C32 C34 72.7(11) . . . .
U1 C27 C32 C35 -172.1(7) . . . .
U1 C28 C29 C30 63.2(6) . . . .
U1 C28 C29 C36 -138.8(10) . . . .
U1 C29 C30 C31 71.0(6) . . . .
U1 C29 C36 C37 -70.0(11) . . . .
U1 C29 C36 C38 172.8(7) . . . .
U1 C29 C36 C39 53.0(13) . . . .
U1 C30 C31 C27 73.8(6) . . . .
C1 C2 C3 U1 -69.1(8) . . . .
C1 C2 C3 C4 -7.0(12) . . . .
C1 C2 C3 C10 151.5(10) . . . .
C2 C1 C5 U1 66.7(8) . . . .
C2 C1 C5 C4 -2.8(12) . . . .
C2 C1 C6 C7 -164.4(12) . . . .
C2 C1 C6 C8 -38.5(16) . . . .
C2 C1 C6 C9 76.0(16) . . . .
C2 C3 C4 U1 -67.0(7) . . . .
C2 C3 C4 C5 5.0(11) . . . .
C2 C3 C10 C11 41.7(14) . . . .
C2 C3 C10 C12 -75.5(13) . . . .
C2 C3 C10 C13 165.7(10) . . . .
C3 C4 C5 U1 -76.5(7) . . . .
C3 C4 C5 C1 -1.4(12) . . . .
C4 C3 C10 C11 -162.8(9) . . . .
C4 C3 C10 C12 80.0(12) . . . .
C4 C3 C10 C13 -38.9(14) . . . .
C5 C1 C2 U1 -62.5(7) . . . .
C5 C1 C2 C3 6.2(12) . . . .
C5 C1 C6 C7 36.7(16) . . . .
C5 C1 C6 C8 162.5(10) . . . .
C5 C1 C6 C9 -82.9(12) . . . .
C6 C1 C2 U1 136.4(12) . . . .
C6 C1 C2 C3 -155.0(11) . . . .
C6 C1 C5 U1 -129.9(9) . . . .
C6 C1 C5 C4 160.6(9) . . . .
C10 C3 C4 U1 133.2(9) . . . .
C10 C3 C4 C5 -154.8(9) . . . .
C14 C15 C16 U1 -67.1(7) . . . .
C14 C15 C16 C17 -3.6(10) . . . .
C14 C15 C16 C23 154.2(8) . . . .
C15 C14 C18 U1 68.6(6) . . . .
C15 C14 C18 C17 -2.6(10) . . . .
C15 C14 C19 C20 -166.4(9) . . . .
C15 C14 C19 C21 -39.8(14) . . . .
C15 C14 C19 C22 76.9(12) . . . .
C15 C16 C17 U1 -68.6(6) . . . .
C15 C16 C17 C18 1.8(10) . . . .
C15 C16 C23 C24 37.6(12) . . . .
C15 C16 C23 C25 -79.0(11) . . . .
C15 C16 C23 C26 164.4(8) . . . .
C16 C17 C18 U1 -75.5(7) . . . .
C16 C17 C18 C14 0.5(11) . . . .
C17 C16 C23 C24 -168.9(9) . . . .
C17 C16 C23 C25 74.6(12) . . . .
C17 C16 C23 C26 -42.0(12) . . . .
C18 C14 C15 U1 -63.3(6) . . . .
C18 C14 C15 C16 3.8(10) . . . .
C18 C14 C19 C20 38.3(13) . . . .
C18 C14 C19 C21 164.9(10) . . . .
C18 C14 C19 C22 -78.4(13) . . . .
C19 C14 C15 U1 136.9(9) . . . .
C19 C14 C15 C16 -156.0(9) . . . .
C19 C14 C18 U1 -131.8(9) . . . .
C19 C14 C18 C17 157.1(9) . . . .
C23 C16 C17 U1 133.2(8) . . . .
C23 C16 C17 C18 -156.4(8) . . . .
C27 C28 C29 U1 -67.7(7) . . . .
C27 C28 C29 C30 -4.5(10) . . . .
C27 C28 C29 C36 153.5(9) . . . .
C28 C27 C31 U1 68.1(6) . . . .
C28 C27 C31 C30 -1.7(10) . . . .
C28 C27 C32 C33 -162.1(10) . . . .
C28 C27 C32 C34 -36.1(14) . . . .
C28 C27 C32 C35 79.1(13) . . . .
C28 C29 C30 U1 -67.7(6) . . . .
C28 C29 C30 C31 3.2(10) . . . .
C28 C29 C36 C37 42.4(13) . . . .
C28 C29 C36 C38 -74.8(13) . . . .
C28 C29 C36 C39 165.4(9) . . . .
C29 C30 C31 U1 -74.8(6) . . . .
C29 C30 C31 C27 -1.0(10) . . . .
C30 C29 C36 C37 -163.0(8) . . . .
C30 C29 C36 C38 79.9(11) . . . .
C30 C29 C36 C39 -39.9(12) . . . .
C31 C27 C28 U1 -64.0(6) . . . .
C31 C27 C28 C29 3.9(10) . . . .
C31 C27 C32 C33 39.0(13) . . . .
C31 C27 C32 C34 165.1(8) . . . .
C31 C27 C32 C35 -79.7(11) . . . .
C32 C27 C28 U1 134.4(10) . . . .
C32 C27 C28 C29 -157.7(9) . . . .
C32 C27 C31 U1 -128.9(8) . . . .
C32 C27 C31 C30 161.4(8) . . . .
C36 C29 C30 U1 132.5(8) . . . .
C36 C29 C30 C31 -156.6(8) . . . .
